data_7242573
loop_
_publ_author_name
'Pradhan, Kahnu Charan'
'Kisan, Hemanta K.'
'Pal, Satyanarayan'

_publ_section_title
;
 Unexpected ortho C--H bond activation in coordinated 7,8-benzoquinoline:
 synthesis and characterisation of heteroleptic Ir(iii)-7,8-benzoquinoline
 complexes
;
_journal_issue 21
_journal_name_full 'RSC Advances'
_journal_page_first 12578
_journal_page_last 12582
_journal_paper_doi 10.1039/D1RA00860A
_journal_volume 11
_journal_year 2021
_chemical_formula_moiety 'C32 H22 Cl Ir N4 O'
_chemical_formula_sum 'C32 H22 Cl Ir N4 O'
_chemical_formula_weight 706.21
_space_group_crystal_system monoclinic
_space_group_IT_number 14
_space_group_name_Hall '-P 2yn'
_space_group_name_H-M_alt 'P 1 21/n 1'
_atom_sites_solution_hydrogens geom
_audit_creation_method SHELXL-2014/7
_audit_update_record
;
2020-12-17 deposited with the CCDC.	2021-03-01 downloaded from the CCDC.
;
_cell_angle_alpha 90
_cell_angle_beta 109.745(4)
_cell_angle_gamma 90
_cell_formula_units_Z 4
_cell_length_a 9.2148(14)
_cell_length_b 28.241(5)
_cell_length_c 10.6998(14)
_cell_measurement_reflns_used 9902
_cell_measurement_temperature 296(2)
_cell_measurement_theta_max 25.49
_cell_measurement_theta_min 2.46
_cell_volume 2620.8(7)
_computing_cell_refinement 'Bruker SAINT'
_computing_data_collection 'Bruker APEX2'
_computing_data_reduction 'Bruker SAINT'
_computing_molecular_graphics 'Ortep-3 V2014.1 (Farrugia,2014)'
_computing_publication_material 'Wingx V2014.1 (Farrugia,2014)'
_computing_structure_refinement 'SHELXL-2014/7 (Sheldrick, 2014)'
_computing_structure_solution 'SHELXL-2014/7 (Sheldrick, 2014)'
_diffrn_ambient_temperature 296(2)
_diffrn_measured_fraction_theta_full 1.000
_diffrn_measured_fraction_theta_max 0.998
_diffrn_measurement_device_type MoK\a
_diffrn_measurement_method '\f and \w scans'
_diffrn_radiation_type MoK\a
_diffrn_radiation_wavelength 0.71073
_diffrn_reflns_av_R_equivalents 0.1568
_diffrn_reflns_av_unetI/netI 0.0510
_diffrn_reflns_Laue_measured_fraction_full 1.000
_diffrn_reflns_Laue_measured_fraction_max 0.998
_diffrn_reflns_limit_h_max 11
_diffrn_reflns_limit_h_min -11
_diffrn_reflns_limit_k_max 35
_diffrn_reflns_limit_k_min -35
_diffrn_reflns_limit_l_max 12
_diffrn_reflns_limit_l_min -13
_diffrn_reflns_number 78829
_diffrn_reflns_point_group_measured_fraction_full 1.000
_diffrn_reflns_point_group_measured_fraction_max 0.998
_diffrn_reflns_theta_full 25.242
_diffrn_reflns_theta_max 26.412
_diffrn_reflns_theta_min 2.457
_diffrn_source 'sealed tube'
_exptl_absorpt_coefficient_mu 5.231
_exptl_absorpt_correction_type none
_exptl_crystal_colour Yellow
_exptl_crystal_density_diffrn 1.790
_exptl_crystal_description Rectangular
_exptl_crystal_F_000 1376
_exptl_crystal_size_max 0.300
_exptl_crystal_size_mid 0.280
_exptl_crystal_size_min 0.260
_refine_diff_density_max 1.000
_refine_diff_density_min -0.778
_refine_diff_density_rms 0.104
_refine_ls_extinction_method none
_refine_ls_goodness_of_fit_ref 1.026
_refine_ls_hydrogen_treatment constr
_refine_ls_matrix_type full
_refine_ls_number_parameters 352
_refine_ls_number_reflns 5379
_refine_ls_number_restraints 0
_refine_ls_restrained_S_all 1.026
_refine_ls_R_factor_all 0.0636
_refine_ls_R_factor_gt 0.0336
_refine_ls_shift/su_max 0.001
_refine_ls_shift/su_mean 0.000
_refine_ls_structure_factor_coef Fsqd
_refine_ls_weighting_details 'w=1/[\s^2^(Fo^2^)+(0.0197P)^2^+2.8671P] where P=(Fo^2^+2Fc^2^)/3'
_refine_ls_weighting_scheme calc
_refine_ls_wR_factor_gt 0.0551
_refine_ls_wR_factor_ref 0.0609
_reflns_Friedel_coverage 0.000
_reflns_number_gt 3948
_reflns_number_total 5389
_reflns_threshold_expression 'I > 2\s(I)'
_cod_data_source_file d1ra00860a2.cif
_cod_data_source_block shelx
_cod_original_sg_symbol_H-M 'P 21/n'
_cod_database_code 7242573
_shelx_shelxl_version_number 2014/7
_shelx_space_group_comment
;
The symmetry employed for this shelxl refinement is uniquely defined
by the following loop, which should always be used as a source of
symmetry information in preference to the above space-group names.
They are only intended as comments.
;
_shelx_estimated_absorpt_t_min 0.303
_shelx_estimated_absorpt_t_max 0.343

loop_
_space_group_symop_operation_xyz
'x, y, z'
'-x+1/2, y+1/2, -z+1/2'
'-x, -y, -z'
'x-1/2, -y-1/2, z-1/2'

loop_
_atom_site_label
_atom_site_type_symbol
_atom_site_fract_x
_atom_site_fract_y
_atom_site_fract_z
_atom_site_U_iso_or_equiv
_atom_site_adp_type
_atom_site_occupancy
_atom_site_site_symmetry_order
_atom_site_calc_flag
_atom_site_refinement_flags_posn
_atom_site_refinement_flags_adp
_atom_site_refinement_flags_occupancy
_atom_site_disorder_assembly
_atom_site_disorder_group
O1 O 0.5452(4) 0.02429(13) 0.1932(4) 0.0637(10) Uani 1 1 d . . . . .
H1A H 0.6381 0.0295 0.2248 0.095 Uiso 1 1 calc R U . . .
N4 N 0.4729(4) 0.06365(15) 0.1504(4) 0.0439(10) Uani 1 1 d . . . . .
C8 C 0.7437(7) 0.2833(2) 0.0392(6) 0.0698(17) Uani 1 1 d . . . . .
H8 H 0.7770 0.3118 0.0145 0.084 Uiso 1 1 calc R U . . .
C32 C 0.3233(6) 0.0627(2) 0.0966(5) 0.0591(15) Uani 1 1 d . . . . .
H32 H 0.2687 0.0346 0.0902 0.071 Uiso 1 1 calc R U . . .
C10 C 0.6892(7) 0.2358(2) 0.2056(5) 0.0624(16) Uani 1 1 d . . . . .
H10 H 0.6854 0.2339 0.2912 0.075 Uiso 1 1 calc R U . . .
C9 C 0.7379(7) 0.2779(2) 0.1634(6) 0.0708(18) Uani 1 1 d . . . . .
H9 H 0.7675 0.3030 0.2226 0.085 Uiso 1 1 calc R U . . .
Cl1 Cl 0.55155(16) 0.14876(5) 0.35717(12) 0.0581(4) Uani 1 1 d . . . . .
Ir1 Ir 0.57463(2) 0.13078(2) 0.14850(2) 0.03572(7) Uani 1 1 d . . . . .
N1 N 0.5811(4) 0.12230(12) -0.0392(3) 0.0327(9) Uani 1 1 d . . . . .
C13 C 0.6135(5) 0.16344(17) -0.0930(4) 0.0364(11) Uani 1 1 d . . . . .
N2 N 0.8191(4) 0.06168(14) 0.2520(3) 0.0361(9) Uani 1 1 d . . . . .
C14 C 0.7958(5) 0.10862(18) 0.2271(4) 0.0396(11) Uani 1 1 d . . . . .
N3 N 0.3353(5) 0.14562(16) 0.0629(4) 0.0462(11) Uani 1 1 d . . . . .
C11 C 0.6464(5) 0.19684(17) 0.1221(4) 0.0413(12) Uani 1 1 d . . . . .
C21 C 1.1378(8) -0.0777(3) 0.4198(6) 0.0718(19) Uani 1 1 d . . . . .
H21 H 1.2351 -0.0905 0.4618 0.086 Uiso 1 1 calc R U . . .
C15 C 0.9305(6) 0.1366(2) 0.2561(5) 0.0539(14) Uani 1 1 d . . . . .
H15 H 0.9217 0.1691 0.2419 0.065 Uiso 1 1 calc R U . . .
C26 C 0.9626(5) 0.04072(18) 0.3029(4) 0.0385(11) Uani 1 1 d . . . . .
C17 C 1.0951(5) 0.0682(2) 0.3314(5) 0.0477(13) Uani 1 1 d . . . . .
C30 C 0.0839(7) 0.1099(3) -0.0123(6) 0.083(2) Uani 1 1 d . . . . .
H30 H 0.0214 0.0832 -0.0248 0.100 Uiso 1 1 calc R U . . .
C16 C 1.0741(6) 0.1163(2) 0.3047(5) 0.0600(16) Uani 1 1 d . . . . .
H16 H 1.1604 0.1355 0.3204 0.072 Uiso 1 1 calc R U . . .
C3 C 0.5782(6) 0.1238(2) -0.2985(5) 0.0525(15) Uani 1 1 d . . . . .
H3 H 0.5737 0.1238 -0.3867 0.063 Uiso 1 1 calc R U . . .
C12 C 0.6525(5) 0.20354(17) -0.0078(4) 0.0399(11) Uani 1 1 d . . . . .
C2 C 0.5492(6) 0.0835(2) -0.2429(5) 0.0536(14) Uani 1 1 d . . . . .
H2 H 0.5270 0.0557 -0.2925 0.064 Uiso 1 1 calc R U . . .
C25 C 0.9739(6) -0.0099(2) 0.3283(4) 0.0461(13) Uani 1 1 d . . . . .
C20 C 1.1256(6) -0.0293(2) 0.3898(5) 0.0542(15) Uani 1 1 d . . . . .
C29 C 0.0221(7) 0.1543(3) -0.0517(7) 0.090(2) Uani 1 1 d . . . . .
H29 H -0.0840 0.1575 -0.0916 0.107 Uiso 1 1 calc R U . . .
C7 C 0.6992(6) 0.24577(18) -0.0521(5) 0.0507(13) Uani 1 1 d . . . . .
C4 C 0.6148(5) 0.16546(19) -0.2248(5) 0.0426(12) Uani 1 1 d . . . . .
C19 C 1.2565(7) 0.0006(3) 0.4204(6) 0.0703(18) Uani 1 1 d . . . . .
H19 H 1.3538 -0.0121 0.4630 0.084 Uiso 1 1 calc R U . . .
C28 C 0.1121(8) 0.1930(3) -0.0336(6) 0.079(2) Uani 1 1 d . . . . .
H28 H 0.0683 0.2227 -0.0595 0.094 Uiso 1 1 calc R U . . .
C5 C 0.6593(6) 0.2098(2) -0.2673(5) 0.0580(15) Uani 1 1 d . . . . .
H5 H 0.6590 0.2127 -0.3539 0.070 Uiso 1 1 calc R U . . .
C23 C 0.8673(8) -0.0876(2) 0.3268(6) 0.0733(18) Uani 1 1 d . . . . .
H23 H 0.7817 -0.1074 0.3046 0.088 Uiso 1 1 calc R U . . .
C22 C 1.0144(9) -0.1063(3) 0.3903(7) 0.081(2) Uani 1 1 d . . . . .
H22 H 1.0267 -0.1383 0.4118 0.097 Uiso 1 1 calc R U . . .
C31 C 0.2449(6) 0.1067(2) 0.0473(5) 0.0561(15) Uani 1 1 d . . . . .
C24 C 0.8483(6) -0.0407(2) 0.2974(6) 0.0608(15) Uani 1 1 d . . . . .
H24 H 0.7495 -0.0288 0.2558 0.073 Uiso 1 1 calc R U . . .
C18 C 1.2436(6) 0.0466(3) 0.3898(6) 0.0675(17) Uani 1 1 d . . . . .
H18 H 1.3321 0.0649 0.4064 0.081 Uiso 1 1 calc R U . . .
C1 C 0.5523(5) 0.08332(18) -0.1125(4) 0.0436(12) Uani 1 1 d . . . . .
H1 H 0.5337 0.0551 -0.0755 0.052 Uiso 1 1 calc R U . . .
C27 C 0.2696(6) 0.1883(2) 0.0236(5) 0.0584(15) Uani 1 1 d . . . . .
H27 H 0.3319 0.2150 0.0354 0.070 Uiso 1 1 calc R U . . .
C6 C 0.7009(6) 0.2468(2) -0.1857(6) 0.0595(15) Uani 1 1 d . . . . .
H6 H 0.7322 0.2744 -0.2165 0.071 Uiso 1 1 calc R U . . .

loop_
_atom_site_aniso_label
_atom_site_aniso_U_11
_atom_site_aniso_U_22
_atom_site_aniso_U_33
_atom_site_aniso_U_23
_atom_site_aniso_U_13
_atom_site_aniso_U_12
O1 0.041(2) 0.049(3) 0.094(3) 0.017(2) 0.014(2) -0.0014(18)
N4 0.034(2) 0.045(3) 0.051(3) 0.013(2) 0.0138(19) 0.004(2)
C8 0.090(5) 0.036(4) 0.071(4) 0.013(3) 0.010(4) -0.007(3)
C32 0.046(3) 0.071(4) 0.063(4) 0.009(3) 0.023(3) -0.005(3)
C10 0.090(4) 0.044(4) 0.048(3) -0.007(3) 0.017(3) 0.006(3)
C9 0.100(5) 0.034(4) 0.067(4) -0.008(3) 0.014(4) -0.002(3)
Cl1 0.0734(9) 0.0699(10) 0.0332(6) 0.0039(6) 0.0209(6) 0.0212(7)
Ir1 0.04075(11) 0.03671(11) 0.02958(10) 0.00324(9) 0.01171(7) 0.00831(10)
N1 0.035(2) 0.030(3) 0.035(2) 0.0022(16) 0.0139(16) 0.0059(16)
C13 0.032(2) 0.040(3) 0.037(3) 0.001(2) 0.010(2) 0.006(2)
N2 0.036(2) 0.041(3) 0.030(2) 0.0022(18) 0.0102(17) 0.0101(18)
C14 0.048(3) 0.043(3) 0.028(2) -0.005(2) 0.014(2) 0.005(2)
N3 0.045(2) 0.061(3) 0.035(2) 0.008(2) 0.0172(19) 0.021(2)
C11 0.045(3) 0.038(3) 0.037(3) 0.000(2) 0.009(2) 0.010(2)
C21 0.077(5) 0.087(5) 0.059(4) 0.023(4) 0.034(4) 0.054(4)
C15 0.051(3) 0.051(4) 0.054(3) 0.000(3) 0.009(3) -0.007(3)
C26 0.036(3) 0.047(3) 0.030(2) -0.002(2) 0.008(2) 0.009(2)
C17 0.038(3) 0.059(4) 0.043(3) -0.005(3) 0.009(2) 0.004(3)
C30 0.045(4) 0.123(6) 0.083(5) 0.020(4) 0.024(3) 0.013(4)
C16 0.041(3) 0.071(5) 0.063(4) -0.015(3) 0.010(3) -0.013(3)
C3 0.055(3) 0.074(5) 0.034(3) -0.003(3) 0.022(2) 0.003(3)
C12 0.041(3) 0.035(3) 0.039(3) 0.007(2) 0.007(2) 0.009(2)
C2 0.062(4) 0.063(4) 0.041(3) -0.014(3) 0.023(3) -0.005(3)
C25 0.045(3) 0.061(4) 0.034(3) 0.004(2) 0.015(2) 0.018(3)
C20 0.055(4) 0.069(4) 0.040(3) 0.003(3) 0.019(3) 0.029(3)
C29 0.041(4) 0.132(7) 0.096(5) 0.041(5) 0.025(4) 0.039(4)
C7 0.057(3) 0.037(3) 0.052(3) 0.014(3) 0.011(3) 0.006(3)
C4 0.038(3) 0.055(4) 0.036(3) 0.007(2) 0.014(2) 0.010(2)
C19 0.046(4) 0.095(6) 0.062(4) -0.005(4) 0.010(3) 0.027(4)
C28 0.064(4) 0.104(6) 0.070(4) 0.025(4) 0.025(4) 0.043(4)
C5 0.066(4) 0.065(4) 0.046(3) 0.022(3) 0.023(3) 0.011(3)
C23 0.084(4) 0.044(4) 0.099(5) 0.020(3) 0.040(4) 0.018(3)
C22 0.106(6) 0.064(5) 0.089(5) 0.034(4) 0.056(4) 0.045(5)
C31 0.039(3) 0.081(4) 0.051(3) 0.013(3) 0.019(3) 0.017(3)
C24 0.055(4) 0.054(4) 0.074(4) 0.014(3) 0.023(3) 0.020(3)
C18 0.034(3) 0.092(5) 0.070(4) -0.012(4) 0.009(3) 0.003(3)
C1 0.047(3) 0.042(3) 0.042(3) -0.009(2) 0.015(2) -0.004(2)
C27 0.058(4) 0.070(4) 0.050(3) 0.010(3) 0.021(3) 0.026(3)
C6 0.073(4) 0.043(4) 0.063(4) 0.022(3) 0.024(3) 0.004(3)

loop_
_atom_type_symbol
_atom_type_description
_atom_type_scat_dispersion_real
_atom_type_scat_dispersion_imag
_atom_type_scat_source
C C 0.0033 0.0016 'International Tables Vol C Tables 4.2.6.8 and 6.1.1.4'
H H 0.0000 0.0000 'International Tables Vol C Tables 4.2.6.8 and 6.1.1.4'
N N 0.0061 0.0033 'International Tables Vol C Tables 4.2.6.8 and 6.1.1.4'
O O 0.0106 0.0060 'International Tables Vol C Tables 4.2.6.8 and 6.1.1.4'
Ir Ir -1.4442 7.9887 'International Tables Vol C Tables 4.2.6.8 and 6.1.1.4'
Cl Cl 0.1484 0.1585 'International Tables Vol C Tables 4.2.6.8 and 6.1.1.4'

loop_
_geom_angle_atom_site_label_1
_geom_angle_atom_site_label_2
_geom_angle_atom_site_label_3
_geom_angle
_geom_angle_site_symmetry_1
_geom_angle_site_symmetry_3
_geom_angle_publ_flag
N4 O1 H1A 109.5 . . ?
O1 N4 C32 118.6(4) . . ?
O1 N4 Ir1 126.4(3) . . ?
C32 N4 Ir1 114.9(4) . . ?
C9 C8 C7 119.8(5) . . ?
C9 C8 H8 120.1 . . ?
C7 C8 H8 120.1 . . ?
N4 C32 C31 117.9(5) . . ?
N4 C32 H32 121.1 . . ?
C31 C32 H32 121.1 . . ?
C11 C10 C9 121.2(5) . . ?
C11 C10 H10 119.4 . . ?
C9 C10 H10 119.4 . . ?
C8 C9 C10 122.4(5) . . ?
C8 C9 H9 118.8 . . ?
C10 C9 H9 118.8 . . ?
C14 Ir1 C11 90.72(19) . . ?
C14 Ir1 N1 90.72(15) . . ?
C11 Ir1 N1 81.48(16) . . ?
C14 Ir1 N4 96.09(18) . . ?
C11 Ir1 N4 171.72(16) . . ?
N1 Ir1 N4 93.69(14) . . ?
C14 Ir1 N3 173.36(19) . . ?
C11 Ir1 N3 95.63(18) . . ?
N1 Ir1 N3 88.29(13) . . ?
N4 Ir1 N3 77.42(16) . . ?
C14 Ir1 Cl1 94.19(12) . . ?
C11 Ir1 Cl1 94.10(13) . . ?
N1 Ir1 Cl1 173.44(10) . . ?
N4 Ir1 Cl1 90.11(11) . . ?
N3 Ir1 Cl1 87.32(10) . . ?
C1 N1 C13 118.9(4) . . ?
C1 N1 Ir1 127.8(3) . . ?
C13 N1 Ir1 113.3(3) . . ?
N1 C13 C4 121.9(4) . . ?
N1 C13 C12 116.7(4) . . ?
C4 C13 C12 121.4(4) . . ?
C14 N2 C26 124.3(4) . . ?
N2 C14 C15 115.7(4) . . ?
N2 C14 Ir1 117.1(3) . . ?
C15 C14 Ir1 127.2(4) . . ?
C27 N3 C31 119.6(5) . . ?
C27 N3 Ir1 126.9(4) . . ?
C31 N3 Ir1 113.5(3) . . ?
C10 C11 C12 115.3(5) . . ?
C10 C11 Ir1 132.4(4) . . ?
C12 C11 Ir1 112.4(3) . . ?
C22 C21 C20 122.6(6) . . ?
C22 C21 H21 118.7 . . ?
C20 C21 H21 118.7 . . ?
C16 C15 C14 120.9(5) . . ?
C16 C15 H15 119.6 . . ?
C14 C15 H15 119.6 . . ?
N2 C26 C17 120.0(5) . . ?
N2 C26 C25 119.6(4) . . ?
C17 C26 C25 120.4(4) . . ?
C16 C17 C26 116.7(5) . . ?
C16 C17 C18 123.5(5) . . ?
C26 C17 C18 119.7(5) . . ?
C29 C30 C31 117.4(7) . . ?
C29 C30 H30 121.3 . . ?
C31 C30 H30 121.3 . . ?
C15 C16 C17 122.4(5) . . ?
C15 C16 H16 118.8 . . ?
C17 C16 H16 118.8 . . ?
C2 C3 C4 120.5(5) . . ?
C2 C3 H3 119.7 . . ?
C4 C3 H3 119.7 . . ?
C7 C12 C13 120.0(4) . . ?
C7 C12 C11 124.1(5) . . ?
C13 C12 C11 115.8(4) . . ?
C3 C2 C1 120.4(5) . . ?
C3 C2 H2 119.8 . . ?
C1 C2 H2 119.8 . . ?
C24 C25 C20 118.0(5) . . ?
C24 C25 C26 124.6(4) . . ?
C20 C25 C26 117.3(5) . . ?
C21 C20 C19 122.2(6) . . ?
C21 C20 C25 118.0(6) . . ?
C19 C20 C25 119.8(6) . . ?
C28 C29 C30 121.5(6) . . ?
C28 C29 H29 119.2 . . ?
C30 C29 H29 119.2 . . ?
C12 C7 C8 117.2(5) . . ?
C12 C7 C6 117.5(5) . . ?
C8 C7 C6 125.3(5) . . ?
C3 C4 C13 116.6(5) . . ?
C3 C4 C5 126.6(5) . . ?
C13 C4 C5 116.7(5) . . ?
C18 C19 C20 121.7(5) . . ?
C18 C19 H19 119.1 . . ?
C20 C19 H19 119.1 . . ?
C29 C28 C27 119.4(6) . . ?
C29 C28 H28 120.3 . . ?
C27 C28 H28 120.3 . . ?
C6 C5 C4 121.7(5) . . ?
C6 C5 H5 119.1 . . ?
C4 C5 H5 119.1 . . ?
C24 C23 C22 120.6(6) . . ?
C24 C23 H23 119.7 . . ?
C22 C23 H23 119.7 . . ?
C21 C22 C23 119.4(6) . . ?
C21 C22 H22 120.3 . . ?
C23 C22 H22 120.3 . . ?
N3 C31 C30 120.9(6) . . ?
N3 C31 C32 116.2(4) . . ?
C30 C31 C32 122.8(6) . . ?
C23 C24 C25 121.4(5) . . ?
C23 C24 H24 119.3 . . ?
C25 C24 H24 119.3 . . ?
C19 C18 C17 120.9(6) . . ?
C19 C18 H18 119.6 . . ?
C17 C18 H18 119.6 . . ?
N1 C1 C2 121.6(5) . . ?
N1 C1 H1 119.2 . . ?
C2 C1 H1 119.2 . . ?
N3 C27 C28 121.2(6) . . ?
N3 C27 H27 119.4 . . ?
C28 C27 H27 119.4 . . ?
C5 C6 C7 122.6(5) . . ?
C5 C6 H6 118.7 . . ?
C7 C6 H6 118.7 . . ?

loop_
_geom_bond_atom_site_label_1
_geom_bond_atom_site_label_2
_geom_bond_distance
_geom_bond_site_symmetry_2
_geom_bond_publ_flag
O1 N4 1.297(5) . ?
O1 H1A 0.8200 . ?
N4 C32 1.302(6) . ?
N4 Ir1 2.118(4) . ?
C8 C9 1.357(8) . ?
C8 C7 1.405(7) . ?
C8 H8 0.9300 . ?
C32 C31 1.445(7) . ?
C32 H32 0.9300 . ?
C10 C11 1.389(7) . ?
C10 C9 1.396(8) . ?
C10 H10 0.9300 . ?
C9 H9 0.9300 . ?
Cl1 Ir1 2.3683(12) . ?
Ir1 C14 2.023(5) . ?
Ir1 C11 2.031(5) . ?
Ir1 N1 2.043(3) . ?
Ir1 N3 2.124(4) . ?
N1 C1 1.326(5) . ?
N1 C13 1.373(6) . ?
C13 C4 1.416(6) . ?
C13 C12 1.422(6) . ?
N2 C14 1.355(6) . ?
N2 C26 1.381(5) . ?
C14 C15 1.414(7) . ?
N3 C27 1.351(6) . ?
N3 C31 1.355(7) . ?
C11 C12 1.422(6) . ?
C21 C22 1.344(9) . ?
C21 C20 1.398(8) . ?
C21 H21 0.9300 . ?
C15 C16 1.372(7) . ?
C15 H15 0.9300 . ?
C26 C17 1.391(7) . ?
C26 C25 1.451(7) . ?
C17 C16 1.388(7) . ?
C17 C18 1.434(7) . ?
C30 C29 1.381(9) . ?
C30 C31 1.406(7) . ?
C30 H30 0.9300 . ?
C16 H16 0.9300 . ?
C3 C2 1.353(7) . ?
C3 C4 1.392(7) . ?
C3 H3 0.9300 . ?
C12 C7 1.404(6) . ?
C2 C1 1.387(6) . ?
C2 H2 0.9300 . ?
C25 C24 1.395(7) . ?
C25 C20 1.438(6) . ?
C20 C19 1.419(8) . ?
C29 C28 1.347(9) . ?
C29 H29 0.9300 . ?
C7 C6 1.435(7) . ?
C4 C5 1.438(7) . ?
C19 C18 1.335(8) . ?
C19 H19 0.9300 . ?
C28 C27 1.378(7) . ?
C28 H28 0.9300 . ?
C5 C6 1.333(7) . ?
C5 H5 0.9300 . ?
C23 C24 1.360(7) . ?
C23 C22 1.399(8) . ?
C23 H23 0.9300 . ?
C22 H22 0.9300 . ?
C24 H24 0.9300 . ?
C18 H18 0.9300 . ?
C1 H1 0.9300 . ?
C27 H27 0.9300 . ?
C6 H6 0.9300 . ?

loop_
_geom_torsion_atom_site_label_1
_geom_torsion_atom_site_label_2
_geom_torsion_atom_site_label_3
_geom_torsion_atom_site_label_4
_geom_torsion
_geom_torsion_site_symmetry_1
_geom_torsion_site_symmetry_2
_geom_torsion_site_symmetry_3
_geom_torsion_site_symmetry_4
_geom_torsion_publ_flag
O1 N4 C32 C31 -178.9(4) . . . . ?
Ir1 N4 C32 C31 -2.1(6) . . . . ?
C7 C8 C9 C10 0.2(10) . . . . ?
C11 C10 C9 C8 1.2(9) . . . . ?
C1 N1 C13 C4 0.9(6) . . . . ?
Ir1 N1 C13 C4 -176.5(3) . . . . ?
C1 N1 C13 C12 -176.4(4) . . . . ?
Ir1 N1 C13 C12 6.2(5) . . . . ?
C26 N2 C14 C15 0.3(6) . . . . ?
C26 N2 C14 Ir1 178.6(3) . . . . ?
C9 C10 C11 C12 -1.5(8) . . . . ?
C9 C10 C11 Ir1 178.7(4) . . . . ?
N2 C14 C15 C16 0.7(7) . . . . ?
Ir1 C14 C15 C16 -177.4(4) . . . . ?
C14 N2 C26 C17 -0.3(6) . . . . ?
C14 N2 C26 C25 178.7(4) . . . . ?
N2 C26 C17 C16 -0.7(7) . . . . ?
C25 C26 C17 C16 -179.7(4) . . . . ?
N2 C26 C17 C18 177.2(4) . . . . ?
C25 C26 C17 C18 -1.8(7) . . . . ?
C14 C15 C16 C17 -1.8(8) . . . . ?
C26 C17 C16 C15 1.8(8) . . . . ?
C18 C17 C16 C15 -176.1(5) . . . . ?
N1 C13 C12 C7 174.8(4) . . . . ?
C4 C13 C12 C7 -2.5(7) . . . . ?
N1 C13 C12 C11 -2.8(6) . . . . ?
C4 C13 C12 C11 179.9(4) . . . . ?
C10 C11 C12 C7 0.6(7) . . . . ?
Ir1 C11 C12 C7 -179.6(4) . . . . ?
C10 C11 C12 C13 178.1(4) . . . . ?
Ir1 C11 C12 C13 -2.0(5) . . . . ?
C4 C3 C2 C1 1.4(8) . . . . ?
N2 C26 C25 C24 4.1(7) . . . . ?
C17 C26 C25 C24 -176.9(5) . . . . ?
N2 C26 C25 C20 -175.8(4) . . . . ?
C17 C26 C25 C20 3.2(6) . . . . ?
C22 C21 C20 C19 -179.5(6) . . . . ?
C22 C21 C20 C25 1.7(8) . . . . ?
C24 C25 C20 C21 -2.4(7) . . . . ?
C26 C25 C20 C21 177.5(4) . . . . ?
C24 C25 C20 C19 178.8(5) . . . . ?
C26 C25 C20 C19 -1.3(7) . . . . ?
C31 C30 C29 C28 -0.1(10) . . . . ?
C13 C12 C7 C8 -176.8(5) . . . . ?
C11 C12 C7 C8 0.6(7) . . . . ?
C13 C12 C7 C6 1.9(7) . . . . ?
C11 C12 C7 C6 179.3(4) . . . . ?
C9 C8 C7 C12 -1.0(8) . . . . ?
C9 C8 C7 C6 -179.6(5) . . . . ?
C2 C3 C4 C13 -2.5(7) . . . . ?
C2 C3 C4 C5 175.1(5) . . . . ?
N1 C13 C4 C3 1.4(6) . . . . ?
C12 C13 C4 C3 178.5(4) . . . . ?
N1 C13 C4 C5 -176.4(4) . . . . ?
C12 C13 C4 C5 0.8(6) . . . . ?
C21 C20 C19 C18 179.1(5) . . . . ?
C25 C20 C19 C18 -2.2(8) . . . . ?
C30 C29 C28 C27 1.0(10) . . . . ?
C3 C4 C5 C6 -175.9(5) . . . . ?
C13 C4 C5 C6 1.6(7) . . . . ?
C20 C21 C22 C23 0.1(10) . . . . ?
C24 C23 C22 C21 -1.3(10) . . . . ?
C27 N3 C31 C30 1.7(7) . . . . ?
Ir1 N3 C31 C30 -177.7(4) . . . . ?
C27 N3 C31 C32 -177.6(4) . . . . ?
Ir1 N3 C31 C32 3.1(5) . . . . ?
C29 C30 C31 N3 -1.2(8) . . . . ?
C29 C30 C31 C32 178.0(6) . . . . ?
N4 C32 C31 N3 -0.7(7) . . . . ?
N4 C32 C31 C30 -179.9(5) . . . . ?
C22 C23 C24 C25 0.5(9) . . . . ?
C20 C25 C24 C23 1.4(8) . . . . ?
C26 C25 C24 C23 -178.5(5) . . . . ?
C20 C19 C18 C17 3.8(9) . . . . ?
C16 C17 C18 C19 176.0(6) . . . . ?
C26 C17 C18 C19 -1.8(8) . . . . ?
C13 N1 C1 C2 -2.1(7) . . . . ?
Ir1 N1 C1 C2 174.9(3) . . . . ?
C3 C2 C1 N1 1.0(8) . . . . ?
C31 N3 C27 C28 -0.7(7) . . . . ?
Ir1 N3 C27 C28 178.5(4) . . . . ?
C29 C28 C27 N3 -0.6(9) . . . . ?
C4 C5 C6 C7 -2.2(9) . . . . ?
C12 C7 C6 C5 0.5(8) . . . . ?
C8 C7 C6 C5 179.0(6) . . . . ?
